data_2227917
loop_
_publ_author_name
'Wang, Xiao-Jun'
'Zheng, Chun'
'Mai, Shao-Wei'
'Xu, Xuan'
'Luo, Yi-Fan'

_publ_section_title
;
 Bis(2,2'-bipyridine)(2-hydroxy-2,2-diphenylacetato)copper(II) nitrate
 dihydrate
;
_journal_coeditor_code PV2323
_journal_issue 10
_journal_name_full 'Acta Crystallographica Section E'
_journal_page_first m1245
_journal_paper_doi 10.1107/S1600536810035555
_journal_volume 66
_journal_year 2010
_chemical_formula_iupac '[Cu (C14 H11 O3) (C10 H8 N2)2] N O3, 2H2 O'
_chemical_formula_moiety 'C34 H27 Cu N4 O3 +, N O3 -, 2(H2 O)'
_chemical_formula_sum 'C34 H31 Cu N5 O8'
_chemical_formula_weight 701.18
_chemical_name_systematic
;
Bis(2,2'-bipyridine)(2-hydroxy-2,2-diphenylacetato)copper(II) nitrate dihydrate
;
_space_group_IT_number 14
_symmetry_cell_setting monoclinic
_symmetry_space_group_name_Hall '-P 2ybc'
_symmetry_space_group_name_H-M 'P 1 21/c 1'
_atom_sites_solution_hydrogens geom
_atom_sites_solution_primary direct
_atom_sites_solution_secondary difmap
_audit_creation_method SHELXL-97
_cell_angle_alpha 90.00
_cell_angle_beta 108.220(3)
_cell_angle_gamma 90.00
_cell_formula_units_Z 4
_cell_length_a 10.612(2)
_cell_length_b 25.758(6)
_cell_length_c 12.322(3)
_cell_measurement_reflns_used 2592
_cell_measurement_temperature 296(2)
_cell_measurement_theta_max 22.74
_cell_measurement_theta_min 2.17
_cell_volume 3199.3(12)
_computing_cell_refinement 'SAINT (Bruker, 2004)'
_computing_data_collection 'APEX2 (Bruker, 2004)'
_computing_data_reduction 'SAINT (Bruker, 2004)'
_computing_molecular_graphics 'SHELXTL (Sheldrick, 2008)'
_computing_publication_material 'SHELXTL (Sheldrick, 2008)'
_computing_structure_refinement 'SHELXL97 (Sheldrick, 2008)'
_computing_structure_solution 'SHELXS97 (Sheldrick, 2008)'
_diffrn_ambient_temperature 296(2)
_diffrn_measured_fraction_theta_full 0.998
_diffrn_measured_fraction_theta_max 0.998
_diffrn_measurement_device_type 'Bruker APEXII area-detector diffractometer'
_diffrn_measurement_method '\f and \w scans'
_diffrn_radiation_monochromator graphite
_diffrn_radiation_source 'fine-focus sealed tube'
_diffrn_radiation_type MoK\a
_diffrn_radiation_wavelength 0.71073
_diffrn_reflns_av_R_equivalents 0.0568
_diffrn_reflns_av_sigmaI/netI 0.0709
_diffrn_reflns_limit_h_max 9
_diffrn_reflns_limit_h_min -12
_diffrn_reflns_limit_k_max 30
_diffrn_reflns_limit_k_min -30
_diffrn_reflns_limit_l_max 13
_diffrn_reflns_limit_l_min -14
_diffrn_reflns_number 16165
_diffrn_reflns_theta_full 25.20
_diffrn_reflns_theta_max 25.20
_diffrn_reflns_theta_min 1.58
_diffrn_standards_number 0
_exptl_absorpt_coefficient_mu 0.744
_exptl_absorpt_correction_T_max 0.8716
_exptl_absorpt_correction_T_min 0.8476
_exptl_absorpt_correction_type multi-scan
_exptl_absorpt_process_details '(SADABS; Bruker, 2005)'
_exptl_crystal_colour blue
_exptl_crystal_density_diffrn 1.456
_exptl_crystal_density_method 'not measured'
_exptl_crystal_description block
_exptl_crystal_F_000 1452
_exptl_crystal_size_max 0.23
_exptl_crystal_size_mid 0.21
_exptl_crystal_size_min 0.19
_refine_diff_density_max 0.565
_refine_diff_density_min -0.511
_refine_ls_extinction_method none
_refine_ls_goodness_of_fit_ref 0.999
_refine_ls_hydrogen_treatment constr
_refine_ls_matrix_type full
_refine_ls_number_parameters 434
_refine_ls_number_reflns 5750
_refine_ls_number_restraints 6
_refine_ls_restrained_S_all 0.999
_refine_ls_R_factor_all 0.0994
_refine_ls_R_factor_gt 0.0546
_refine_ls_shift/su_max 0.000
_refine_ls_shift/su_mean 0.000
_refine_ls_structure_factor_coef Fsqd
_refine_ls_weighting_details 'calc w=1/[\s^2^(Fo^2^)+(0.0530P)^2^+2.8562P] where P=(Fo^2^+2Fc^2^)/3'
_refine_ls_weighting_scheme calc
_refine_ls_wR_factor_gt 0.1171
_refine_ls_wR_factor_ref 0.1376
_reflns_number_gt 3659
_reflns_number_total 5750
_reflns_threshold_expression I>2\s(I)
_cod_data_source_file pv2323.cif
_cod_data_source_block I
_cod_original_cell_volume 3199.3(13)
_cod_original_sg_symbol_H-M 'P 21/c'
_cod_database_code 2227917
_cod_database_fobs_code 2227917

loop_
_symmetry_equiv_pos_as_xyz
'x, y, z'
'-x, y+1/2, -z+1/2'
'-x, -y, -z'
'x, -y-1/2, z-1/2'

loop_
_atom_site_type_symbol
_atom_site_label
_atom_site_fract_x
_atom_site_fract_y
_atom_site_fract_z
_atom_site_U_iso_or_equiv
_atom_site_adp_type
_atom_site_calc_flag
_atom_site_refinement_flags
_atom_site_occupancy
_atom_site_disorder_assembly
_atom_site_disorder_group
Cu Cu1 0.41218(5) 0.128914(18) 0.88185(4) 0.03907(17) Uani d . 1 . .
O O1 0.6773(3) 0.12292(11) 1.0021(2) 0.0493(7) Uani d . 1 . .
O O2 0.5624(3) 0.15418(10) 0.8330(2) 0.0416(7) Uani d . 1 . .
O O3 0.9044(3) 0.15772(12) 0.9953(2) 0.0487(7) Uani d . 1 . .
H H3 0.8800 0.1396 1.0397 0.073 Uiso calc R 1 . .
O O4 0.9802(5) 0.43639(17) 0.8832(4) 0.1032(14) Uani d . 1 . .
O O5 1.1068(4) 0.38476(16) 0.8257(4) 0.0910(13) Uani d . 1 . .
O O6 0.9367(4) 0.42004(17) 0.7058(4) 0.0890(12) Uani d . 1 . .
O O1W 0.1694(5) 0.02577(18) 0.5874(4) 0.1147(15) Uani d D 1 . .
H H2W 0.1658 0.0353 0.5204 0.172 Uiso d RD 1 . .
H H1W 0.1207 -0.0011 0.5773 0.172 Uiso d RD 1 . .
O O2W 0.6493(5) 0.92807(19) 0.5360(4) 0.1224(16) Uani d D 1 . .
H H4W 0.6297 0.9527 0.4877 0.184 Uiso d RD 1 . .
H H3W 0.7332 0.9259 0.5527 0.184 Uiso d RD 1 . .
N N1 0.4082(3) 0.19785(13) 0.9567(3) 0.0407(8) Uani d . 1 . .
N N2 0.2541(3) 0.16914(13) 0.7536(3) 0.0422(8) Uani d . 1 . .
N N3 0.3174(3) 0.08879(13) 0.9731(3) 0.0432(8) Uani d . 1 . .
N N4 0.4228(3) 0.05833(12) 0.8213(3) 0.0414(8) Uani d . 1 . .
N N5 1.0072(5) 0.41464(17) 0.8048(4) 0.0656(11) Uani d . 1 . .
C C1 0.4840(4) 0.20910(18) 1.0623(4) 0.0509(11) Uani d . 1 . .
H H1 0.5372 0.1831 1.1055 0.061 Uiso calc R 1 . .
C C2 0.4873(5) 0.2571(2) 1.1103(4) 0.0637(14) Uani d . 1 . .
H H2 0.5397 0.2634 1.1851 0.076 Uiso calc R 1 . .
C C3 0.4119(5) 0.2954(2) 1.0458(5) 0.0705(16) Uani d . 1 . .
H H3A 0.4146 0.3287 1.0753 0.085 Uiso calc R 1 . .
C C4 0.3318(5) 0.28473(18) 0.9368(5) 0.0644(14) Uani d . 1 . .
H H4 0.2789 0.3107 0.8928 0.077 Uiso calc R 1 . .
C C5 0.3301(4) 0.23523(16) 0.8930(4) 0.0442(10) Uani d . 1 . .
C C6 0.2447(4) 0.21925(16) 0.7790(3) 0.0415(10) Uani d . 1 . .
C C7 0.1595(5) 0.25249(19) 0.7035(4) 0.0591(13) Uani d . 1 . .
H H7 0.1552 0.2873 0.7221 0.071 Uiso calc R 1 . .
C C8 0.0810(5) 0.2338(2) 0.6007(4) 0.0714(15) Uani d . 1 . .
H H8 0.0226 0.2557 0.5488 0.086 Uiso calc R 1 . .
C C9 0.0892(5) 0.1829(2) 0.5753(4) 0.0701(15) Uani d . 1 . .
H H9 0.0365 0.1695 0.5059 0.084 Uiso calc R 1 . .
C C10 0.1764(5) 0.15173(18) 0.6536(4) 0.0547(12) Uani d . 1 . .
H H10 0.1814 0.1168 0.6360 0.066 Uiso calc R 1 . .
C C11 0.2639(5) 0.10780(19) 1.0494(4) 0.0549(12) Uani d . 1 . .
H H11 0.2707 0.1433 1.0639 0.066 Uiso calc R 1 . .
C C12 0.1999(5) 0.0782(2) 1.1073(4) 0.0670(14) Uani d . 1 . .
H H12 0.1633 0.0928 1.1596 0.080 Uiso calc R 1 . .
C C13 0.1914(6) 0.0260(2) 1.0854(5) 0.0752(16) Uani d . 1 . .
H H13 0.1497 0.0044 1.1242 0.090 Uiso calc R 1 . .
C C14 0.2437(5) 0.0054(2) 1.0070(4) 0.0623(13) Uani d . 1 . .
H H14 0.2363 -0.0300 0.9911 0.075 Uiso calc R 1 . .
C C15 0.3082(4) 0.03765(16) 0.9512(4) 0.0434(10) Uani d . 1 . .
C C16 0.3693(4) 0.02037(16) 0.8674(3) 0.0417(10) Uani d . 1 . .
C C17 0.3744(5) -0.03074(17) 0.8344(4) 0.0560(12) Uani d . 1 . .
H H17 0.3370 -0.0569 0.8664 0.067 Uiso calc R 1 . .
C C18 0.4351(5) -0.04255(18) 0.7543(4) 0.0639(14) Uani d . 1 . .
H H18 0.4390 -0.0768 0.7316 0.077 Uiso calc R 1 . .
C C19 0.4897(5) -0.00371(18) 0.7080(4) 0.0626(13) Uani d . 1 . .
H H19 0.5320 -0.0109 0.6541 0.075 Uiso calc R 1 . .
C C20 0.4803(5) 0.04618(17) 0.7434(4) 0.0518(12) Uani d . 1 . .
H H20 0.5161 0.0728 0.7112 0.062 Uiso calc R 1 . .
C C21 0.6700(4) 0.14445(14) 0.9122(4) 0.0387(10) Uani d . 1 . .
C C22 0.8000(4) 0.16241(15) 0.8909(3) 0.0376(9) Uani d . 1 . .
C C23 0.7908(4) 0.21966(15) 0.8583(3) 0.0393(10) Uani d . 1 . .
C C24 0.7320(5) 0.25356(16) 0.9140(4) 0.0506(11) Uani d . 1 . .
H H24 0.6962 0.2409 0.9687 0.061 Uiso calc R 1 . .
C C25 0.7252(5) 0.30584(18) 0.8902(5) 0.0645(14) Uani d . 1 . .
H H25 0.6849 0.3282 0.9286 0.077 Uiso calc R 1 . .
C C26 0.7776(5) 0.32494(18) 0.8103(4) 0.0606(13) Uani d . 1 . .
H H26 0.7723 0.3602 0.7932 0.073 Uiso calc R 1 . .
C C27 0.8376(5) 0.29183(19) 0.7558(4) 0.0610(13) Uani d . 1 . .
H H27 0.8742 0.3048 0.7020 0.073 Uiso calc R 1 . .
C C28 0.8451(4) 0.23917(17) 0.7792(4) 0.0511(11) Uani d . 1 . .
H H28 0.8868 0.2171 0.7415 0.061 Uiso calc R 1 . .
C C29 0.8237(4) 0.12686(15) 0.7997(3) 0.0392(9) Uani d . 1 . .
C C30 0.7340(5) 0.12378(17) 0.6913(4) 0.0546(12) Uani d . 1 . .
H H30 0.6588 0.1447 0.6715 0.066 Uiso calc R 1 . .
C C31 0.7548(6) 0.0900(2) 0.6122(4) 0.0709(15) Uani d . 1 . .
H H31 0.6929 0.0877 0.5397 0.085 Uiso calc R 1 . .
C C32 0.8672(7) 0.0595(2) 0.6401(6) 0.0791(17) Uani d . 1 . .
H H32 0.8820 0.0370 0.5864 0.095 Uiso calc R 1 . .
C C33 0.9555(6) 0.0627(2) 0.7457(6) 0.0794(17) Uani d . 1 . .
H H33 1.0314 0.0422 0.7646 0.095 Uiso calc R 1 . .
C C34 0.9351(5) 0.09591(18) 0.8255(4) 0.0592(13) Uani d . 1 . .
H H34 0.9971 0.0975 0.8980 0.071 Uiso calc R 1 . .

loop_
_atom_site_aniso_label
_atom_site_aniso_U_11
_atom_site_aniso_U_22
_atom_site_aniso_U_33
_atom_site_aniso_U_12
_atom_site_aniso_U_13
_atom_site_aniso_U_23
Cu1 0.0364(3) 0.0342(3) 0.0450(3) -0.0020(2) 0.0105(2) 0.0002(2)
O1 0.0513(19) 0.0515(18) 0.0466(18) 0.0013(15) 0.0173(15) 0.0154(14)
O2 0.0374(17) 0.0392(16) 0.0461(17) -0.0033(13) 0.0101(14) 0.0019(13)
O3 0.0391(17) 0.056(2) 0.0426(17) -0.0052(14) 0.0012(14) 0.0060(14)
O4 0.122(4) 0.099(3) 0.101(3) -0.014(3) 0.052(3) -0.037(3)
O5 0.083(3) 0.087(3) 0.106(3) 0.021(2) 0.035(3) 0.023(2)
O6 0.072(3) 0.113(3) 0.075(3) -0.002(2) 0.013(2) 0.013(2)
O1W 0.105(4) 0.113(4) 0.120(4) -0.008(3) 0.025(3) -0.028(3)
O2W 0.091(3) 0.142(4) 0.126(4) 0.007(3) 0.022(3) 0.002(3)
N1 0.0338(19) 0.045(2) 0.043(2) -0.0035(16) 0.0108(17) -0.0041(16)
N2 0.036(2) 0.040(2) 0.046(2) 0.0015(16) 0.0063(17) -0.0025(16)
N3 0.037(2) 0.043(2) 0.049(2) 0.0013(16) 0.0127(17) 0.0030(16)
N4 0.040(2) 0.040(2) 0.043(2) -0.0030(16) 0.0110(17) 0.0023(16)
N5 0.069(3) 0.060(3) 0.072(3) -0.016(2) 0.028(3) 0.000(2)
C1 0.042(3) 0.057(3) 0.051(3) -0.003(2) 0.010(2) -0.008(2)
C2 0.050(3) 0.075(4) 0.066(3) -0.008(3) 0.017(3) -0.027(3)
C3 0.061(3) 0.058(3) 0.091(4) -0.004(3) 0.021(3) -0.039(3)
C4 0.058(3) 0.047(3) 0.084(4) 0.008(2) 0.016(3) -0.007(3)
C5 0.035(2) 0.042(2) 0.055(3) 0.001(2) 0.014(2) -0.006(2)
C6 0.034(2) 0.046(3) 0.044(3) 0.0041(19) 0.011(2) 0.000(2)
C7 0.051(3) 0.056(3) 0.065(3) 0.016(2) 0.011(3) 0.012(2)
C8 0.054(3) 0.087(4) 0.060(4) 0.023(3) -0.002(3) 0.014(3)
C9 0.053(3) 0.090(4) 0.051(3) 0.006(3) -0.007(3) -0.005(3)
C10 0.050(3) 0.051(3) 0.054(3) 0.001(2) 0.003(2) -0.006(2)
C11 0.050(3) 0.059(3) 0.061(3) 0.000(2) 0.026(3) 0.000(2)
C12 0.061(3) 0.081(4) 0.069(3) -0.001(3) 0.034(3) 0.005(3)
C13 0.083(4) 0.078(4) 0.076(4) -0.013(3) 0.041(3) 0.018(3)
C14 0.067(3) 0.056(3) 0.066(3) -0.006(3) 0.023(3) 0.011(2)
C15 0.035(2) 0.043(3) 0.046(3) -0.0045(19) 0.003(2) 0.009(2)
C16 0.036(2) 0.040(2) 0.043(3) -0.0039(18) 0.003(2) 0.0070(19)
C17 0.064(3) 0.037(3) 0.065(3) -0.009(2) 0.018(3) 0.004(2)
C18 0.075(4) 0.040(3) 0.072(4) -0.001(3) 0.018(3) -0.007(2)
C19 0.071(4) 0.049(3) 0.073(3) 0.000(3) 0.030(3) -0.010(2)
C20 0.054(3) 0.049(3) 0.054(3) -0.009(2) 0.018(2) -0.003(2)
C21 0.041(3) 0.030(2) 0.044(3) 0.0003(18) 0.012(2) -0.0027(18)
C22 0.033(2) 0.041(2) 0.037(2) -0.0013(18) 0.0094(19) 0.0019(18)
C23 0.035(2) 0.035(2) 0.044(2) -0.0055(18) 0.008(2) -0.0010(18)
C24 0.060(3) 0.040(3) 0.057(3) -0.007(2) 0.025(2) -0.003(2)
C25 0.070(4) 0.045(3) 0.080(4) -0.001(3) 0.025(3) -0.008(3)
C26 0.055(3) 0.041(3) 0.075(4) -0.006(2) 0.006(3) 0.007(3)
C27 0.061(3) 0.053(3) 0.067(3) -0.013(3) 0.018(3) 0.017(3)
C28 0.051(3) 0.050(3) 0.056(3) -0.005(2) 0.022(2) 0.003(2)
C29 0.039(2) 0.036(2) 0.047(2) -0.0025(19) 0.019(2) 0.0019(19)
C30 0.067(3) 0.050(3) 0.047(3) 0.003(2) 0.018(2) -0.003(2)
C31 0.095(5) 0.065(3) 0.054(3) -0.010(3) 0.025(3) -0.009(3)
C32 0.107(5) 0.058(3) 0.091(5) 0.005(3) 0.058(4) -0.012(3)
C33 0.073(4) 0.074(4) 0.099(5) 0.016(3) 0.040(4) -0.001(3)
C34 0.048(3) 0.063(3) 0.069(3) 0.010(2) 0.022(3) 0.002(3)

loop_
_atom_type_symbol
_atom_type_description
_atom_type_scat_dispersion_real
_atom_type_scat_dispersion_imag
_atom_type_scat_source
C C 0.0033 0.0016 'International Tables Vol C Tables 4.2.6.8 and 6.1.1.4'
H H 0.0000 0.0000 'International Tables Vol C Tables 4.2.6.8 and 6.1.1.4'
N N 0.0061 0.0033 'International Tables Vol C Tables 4.2.6.8 and 6.1.1.4'
O O 0.0106 0.0060 'International Tables Vol C Tables 4.2.6.8 and 6.1.1.4'
Cu Cu 0.3201 1.2651 'International Tables Vol C Tables 4.2.6.8 and 6.1.1.4'

loop_
_geom_angle_atom_site_label_1
_geom_angle_atom_site_label_2
_geom_angle_atom_site_label_3
_geom_angle_site_symmetry_1
_geom_angle_site_symmetry_3
_geom_angle
_geom_angle_publ_flag
O2 Cu1 N4 . . 92.34(13) ?
O2 Cu1 N1 . . 89.06(12) ?
N4 Cu1 N1 . . 175.10(14) ?
O2 Cu1 N3 . . 158.18(12) ?
N4 Cu1 N3 . . 80.61(14) ?
N1 Cu1 N3 . . 96.40(14) ?
O2 Cu1 N2 . . 97.69(12) ?
N4 Cu1 N2 . . 106.57(13) ?
N1 Cu1 N2 . . 77.87(13) ?
N3 Cu1 N2 . . 104.11(13) ?
C21 O2 Cu1 . . 108.4(3) ?
C22 O3 H3 . . 109.5 ?
H2W O1W H1W . . 104.6 ?
H4W O2W H3W . . 103.2 ?
C1 N1 C5 . . 119.1(4) ?
C1 N1 Cu1 . . 123.3(3) ?
C5 N1 Cu1 . . 117.5(3) ?
C10 N2 C6 . . 118.1(4) ?
C10 N2 Cu1 . . 128.9(3) ?
C6 N2 Cu1 . . 112.8(3) ?
C11 N3 C15 . . 118.8(4) ?
C11 N3 Cu1 . . 127.0(3) ?
C15 N3 Cu1 . . 114.1(3) ?
C20 N4 C16 . . 119.1(4) ?
C20 N4 Cu1 . . 125.6(3) ?
C16 N4 Cu1 . . 115.3(3) ?
O6 N5 O4 . . 120.8(5) ?
O6 N5 O5 . . 118.8(5) ?
O4 N5 O5 . . 120.3(5) ?
N1 C1 C2 . . 123.2(5) ?
N1 C1 H1 . . 118.4 ?
C2 C1 H1 . . 118.4 ?
C3 C2 C1 . . 118.2(5) ?
C3 C2 H2 . . 120.9 ?
C1 C2 H2 . . 120.9 ?
C2 C3 C4 . . 119.8(5) ?
C2 C3 H3A . . 120.1 ?
C4 C3 H3A . . 120.1 ?
C3 C4 C5 . . 119.6(5) ?
C3 C4 H4 . . 120.2 ?
C5 C4 H4 . . 120.2 ?
N1 C5 C4 . . 120.0(4) ?
N1 C5 C6 . . 116.0(4) ?
C4 C5 C6 . . 124.0(4) ?
N2 C6 C7 . . 121.6(4) ?
N2 C6 C5 . . 115.0(3) ?
C7 C6 C5 . . 123.4(4) ?
C8 C7 C6 . . 119.2(5) ?
C8 C7 H7 . . 120.4 ?
C6 C7 H7 . . 120.4 ?
C9 C8 C7 . . 119.3(5) ?
C9 C8 H8 . . 120.3 ?
C7 C8 H8 . . 120.3 ?
C8 C9 C10 . . 118.8(5) ?
C8 C9 H9 . . 120.6 ?
C10 C9 H9 . . 120.6 ?
N2 C10 C9 . . 122.9(4) ?
N2 C10 H10 . . 118.6 ?
C9 C10 H10 . . 118.6 ?
N3 C11 C12 . . 123.7(5) ?
N3 C11 H11 . . 118.2 ?
C12 C11 H11 . . 118.2 ?
C11 C12 C13 . . 117.4(5) ?
C11 C12 H12 . . 121.3 ?
C13 C12 H12 . . 121.3 ?
C14 C13 C12 . . 120.4(5) ?
C14 C13 H13 . . 119.8 ?
C12 C13 H13 . . 119.8 ?
C13 C14 C15 . . 119.5(5) ?
C13 C14 H14 . . 120.3 ?
C15 C14 H14 . . 120.3 ?
N3 C15 C14 . . 120.2(4) ?
N3 C15 C16 . . 115.1(4) ?
C14 C15 C16 . . 124.7(4) ?
N4 C16 C17 . . 120.5(4) ?
N4 C16 C15 . . 114.9(4) ?
C17 C16 C15 . . 124.7(4) ?
C18 C17 C16 . . 119.6(4) ?
C18 C17 H17 . . 120.2 ?
C16 C17 H17 . . 120.2 ?
C19 C18 C17 . . 119.6(4) ?
C19 C18 H18 . . 120.2 ?
C17 C18 H18 . . 120.2 ?
C18 C19 C20 . . 118.1(5) ?
C18 C19 H19 . . 120.9 ?
C20 C19 H19 . . 120.9 ?
N4 C20 C19 . . 123.2(4) ?
N4 C20 H20 . . 118.4 ?
C19 C20 H20 . . 118.4 ?
O1 C21 O2 . . 125.0(4) ?
O1 C21 C22 . . 118.8(4) ?
O2 C21 C22 . . 116.3(3) ?
O3 C22 C23 . . 106.8(3) ?
O3 C22 C29 . . 110.7(3) ?
C23 C22 C29 . . 113.4(3) ?
O3 C22 C21 . . 107.8(3) ?
C23 C22 C21 . . 110.2(3) ?
C29 C22 C21 . . 107.7(3) ?
C28 C23 C24 . . 118.6(4) ?
C28 C23 C22 . . 122.3(4) ?
C24 C23 C22 . . 119.0(4) ?
C23 C24 C25 . . 121.2(4) ?
C23 C24 H24 . . 119.4 ?
C25 C24 H24 . . 119.4 ?
C26 C25 C24 . . 120.0(5) ?
C26 C25 H25 . . 120.0 ?
C24 C25 H25 . . 120.0 ?
C27 C26 C25 . . 119.3(5) ?
C27 C26 H26 . . 120.4 ?
C25 C26 H26 . . 120.4 ?
C26 C27 C28 . . 121.2(5) ?
C26 C27 H27 . . 119.4 ?
C28 C27 H27 . . 119.4 ?
C23 C28 C27 . . 119.8(4) ?
C23 C28 H28 . . 120.1 ?
C27 C28 H28 . . 120.1 ?
C34 C29 C30 . . 118.2(4) ?
C34 C29 C22 . . 120.2(4) ?
C30 C29 C22 . . 121.6(4) ?
C31 C30 C29 . . 120.5(5) ?
C31 C30 H30 . . 119.7 ?
C29 C30 H30 . . 119.7 ?
C30 C31 C32 . . 120.1(5) ?
C30 C31 H31 . . 119.9 ?
C32 C31 H31 . . 119.9 ?
C33 C32 C31 . . 119.5(5) ?
C33 C32 H32 . . 120.3 ?
C31 C32 H32 . . 120.3 ?
C32 C33 C34 . . 120.9(5) ?
C32 C33 H33 . . 119.6 ?
C34 C33 H33 . . 119.6 ?
C33 C34 C29 . . 120.8(5) ?
C33 C34 H34 . . 119.6 ?
C29 C34 H34 . . 119.6 ?

loop_
_geom_bond_atom_site_label_1
_geom_bond_atom_site_label_2
_geom_bond_site_symmetry_2
_geom_bond_distance
_geom_bond_publ_flag
Cu1 O2 . 1.982(3) ?
Cu1 N4 . 1.982(3) ?
Cu1 N1 . 2.007(3) ?
Cu1 N3 . 2.013(3) ?
Cu1 N2 . 2.174(3) ?
O1 C21 . 1.220(5) ?
O2 C21 . 1.274(5) ?
O3 C22 . 1.417(4) ?
O3 H3 . 0.8200 ?
O4 N5 . 1.225(5) ?
O5 N5 . 1.267(5) ?
O6 N5 . 1.223(5) ?
O1W H2W . 0.8499 ?
O1W H1W . 0.8501 ?
O2W H4W . 0.8499 ?
O2W H3W . 0.8499 ?
N1 C1 . 1.330(5) ?
N1 C5 . 1.350(5) ?
N2 C10 . 1.328(5) ?
N2 C6 . 1.339(5) ?
N3 C11 . 1.334(5) ?
N3 C15 . 1.342(5) ?
N4 C20 . 1.326(5) ?
N4 C16 . 1.343(5) ?
C1 C2 . 1.366(6) ?
C1 H1 . 0.9300 ?
C2 C3 . 1.359(7) ?
C2 H2 . 0.9300 ?
C3 C4 . 1.374(7) ?
C3 H3A . 0.9300 ?
C4 C5 . 1.383(6) ?
C4 H4 . 0.9300 ?
C5 C6 . 1.473(6) ?
C6 C7 . 1.375(6) ?
C7 C8 . 1.368(7) ?
C7 H7 . 0.9300 ?
C8 C9 . 1.356(7) ?
C8 H8 . 0.9300 ?
C9 C10 . 1.369(6) ?
C9 H9 . 0.9300 ?
C10 H10 . 0.9300 ?
C11 C12 . 1.362(6) ?
C11 H11 . 0.9300 ?
C12 C13 . 1.369(7) ?
C12 H12 . 0.9300 ?
C13 C14 . 1.362(7) ?
C13 H13 . 0.9300 ?
C14 C15 . 1.388(6) ?
C14 H14 . 0.9300 ?
C15 C16 . 1.450(6) ?
C16 C17 . 1.384(6) ?
C17 C18 . 1.370(6) ?
C17 H17 . 0.9300 ?
C18 C19 . 1.367(7) ?
C18 H18 . 0.9300 ?
C19 C20 . 1.371(6) ?
C19 H19 . 0.9300 ?
C20 H20 . 0.9300 ?
C21 C22 . 1.553(6) ?
C22 C23 . 1.523(5) ?
C22 C29 . 1.530(5) ?
C23 C28 . 1.374(6) ?
C23 C24 . 1.375(6) ?
C24 C25 . 1.375(6) ?
C24 H24 . 0.9300 ?
C25 C26 . 1.365(7) ?
C25 H25 . 0.9300 ?
C26 C27 . 1.360(7) ?
C26 H26 . 0.9300 ?
C27 C28 . 1.384(6) ?
C27 H27 . 0.9300 ?
C28 H28 . 0.9300 ?
C29 C34 . 1.378(6) ?
C29 C30 . 1.379(6) ?
C30 C31 . 1.375(6) ?
C30 H30 . 0.9300 ?
C31 C32 . 1.379(8) ?
C31 H31 . 0.9300 ?
C32 C33 . 1.347(8) ?
C32 H32 . 0.9300 ?
C33 C34 . 1.371(7) ?
C33 H33 . 0.9300 ?
C34 H34 . 0.9300 ?

loop_
_geom_hbond_atom_site_label_D
_geom_hbond_atom_site_label_H
_geom_hbond_atom_site_label_A
_geom_hbond_site_symmetry_A
_geom_hbond_distance_DH
_geom_hbond_distance_HA
_geom_hbond_distance_DA
_geom_hbond_angle_DHA
_geom_hbond_publ_flag
O2W H3W O5 2_756 0.85 2.16 2.844(6) 137.5 y
O1W H1W O4 2_646 0.85 2.07 2.884(7) 159.0 y
O2W H3W O1W 3_666 0.85 2.59 3.041(7) 114.3 y
O1W H2W O2W 3_666 0.85 2.46 3.041(7) 125.8 y
O1W H2W O4 4_465 0.85 2.28 2.856(6) 125.4 y
O3 H3 O6 4_566 0.82 2.48 3.210(5) 149.1 y
O3 H3 O1 . 0.82 2.10 2.597(4) 119.0 y
C20 H20 O2 . 0.93 2.53 3.019(5) 112.8 ?
C30 H30 O2 . 0.93 2.52 2.994(5) 112.1 ?
C34 H34 O3 . 0.93 2.35 2.728(6) 103.6 ?
C10 H10 O1W . 0.93 2.41 3.341(7) 173.9 y
C8 H8 O3 4_465 0.93 2.54 3.389(6) 151.6 y
C4 H4 O5 1_455 0.93 2.59 3.488(6) 162.1 y
C12 H12 O5 4_466 0.93 2.38 3.285(7) 165.4 y
C14 H14 O1 3_657 0.93 2.56 3.420(6) 154.8 y
C17 H17 O1 3_657 0.93 2.39 3.270(5) 158.5 y
